data_1521063
loop_
_publ_author_name
'Genet, F.'
'Ritter, C.'
'Loridant, S.'
'Lucazeau, G.'

_publ_section_title
;
 Phase transitions in Ba Ce O3 : neutron diffraction and Raman studies
;
_journal_name_full 'Journal of Physics and Chemistry of Solids'
_journal_page_first 2009
_journal_page_last 2021
_journal_volume 60
_journal_year 1999
_chemical_formula_sum 'Ba Ce O3'
_chemical_name_systematic 'Ba (Ce O3)'
_space_group_IT_number 167
_symmetry_space_group_name_Hall '-P 3* 2n'
_symmetry_space_group_name_H-M 'R -3 c :R'
_cell_angle_alpha 60.11
_cell_angle_beta 60.11
_cell_angle_gamma 60.11
_cell_formula_units_Z 2
_cell_length_a 6.2514
_cell_length_b 6.2514
_cell_length_c 6.2514
_cell_volume 173.180
_citation_journal_id_ASTM JPCSAW
_cod_data_source_file Genet_JPCSAW_1999_234.cif
_cod_data_source_block Ba1Ce1O3
_cod_original_cell_volume 173.1801
_cod_original_sg_symbol_Hall '-R 3 2"c (-y+z,x+z,-x+y+z)'
_cod_original_formula_sum 'Ba1 Ce1 O3'
_cod_database_code 1521063

loop_
_symmetry_equiv_pos_as_xyz
x,y,z
z,x,y
y,z,x
-y+1/2,-x+1/2,-z+1/2
-z+1/2,-y+1/2,-x+1/2
-x+1/2,-z+1/2,-y+1/2
-x,-y,-z
-z,-x,-y
-y,-z,-x
y-1/2,x-1/2,z-1/2
z-1/2,y-1/2,x-1/2
x-1/2,z-1/2,y-1/2

loop_
_atom_site_label
_atom_site_type_symbol
_atom_site_fract_x
_atom_site_fract_y
_atom_site_fract_z
_atom_site_occupancy
_atom_site_U_iso_or_equiv
Ba1 Ba+2 0.25 0.25 0.25 1 0.0
O1 O-2 0.79914 0.70086 0.25 1 0.0
Ce1 Ce+4 0 0 0 1 0.0
